data_7112002
loop_
_publ_author_name
'Liangjun Li'
'Sifu Tang'
'Chao Wang'
'Xiaoxia Lv'
'Min Jiang'
'Huaizhi Wu'
'Xuebo Zhao'

_publ_section_title
;
 High gas storage capacities and stepwise adsorption in a UiO type
 metal-organic framework incorporating Lewis basic bipyridyl sites
;
_journal_name_full Chem.Commun.
_journal_page_first 2304
_journal_paper_doi 10.1039/c3cc48275h
_journal_volume 50
_journal_year 2014
_chemical_formula_sum 'C72 H36 N12 O32 Zr6'
_chemical_formula_weight 2128.45
_chemical_name_systematic
; 
 ? 
;
_space_group_IT_number 202
_symmetry_cell_setting cubic
_symmetry_space_group_name_Hall '-F 2 2 3'
_symmetry_space_group_name_H-M 'F m -3'
_atom_sites_solution_hydrogens geom
_atom_sites_solution_primary direct
_atom_sites_solution_secondary difmap
_audit_creation_method SHELXL-97
_cell_angle_alpha 90.00
_cell_angle_beta 90.00
_cell_angle_gamma 90.00
_cell_formula_units_Z 4
_cell_length_a 26.5460(19)
_cell_length_b 26.5460(19)
_cell_length_c 26.5460(19)
_cell_measurement_temperature 296(2)
_cell_volume 18707(2)
_computing_cell_refinement 'bruker smart'
_computing_data_collection 'bruker smart'
_computing_data_reduction 'bruker saint'
_computing_molecular_graphics 'bruker shelxtl'
_computing_publication_material 'bruker shelxtl'
_computing_structure_refinement 'SHELXL-97 (Sheldrick, 1997)'
_computing_structure_solution 'SHELXS-97 (Sheldrick, 1990)'
_diffrn_ambient_temperature 296(2)
_diffrn_measured_fraction_theta_full 1.000
_diffrn_measured_fraction_theta_max 1.000
_diffrn_radiation_monochromator graphite
_diffrn_radiation_source 'fine-focus sealed tube'
_diffrn_radiation_type MoK\a
_diffrn_radiation_wavelength 0.71073
_diffrn_reflns_av_R_equivalents 0.0983
_diffrn_reflns_av_sigmaI/netI 0.0558
_diffrn_reflns_limit_h_max 25
_diffrn_reflns_limit_h_min -21
_diffrn_reflns_limit_k_max 31
_diffrn_reflns_limit_k_min -31
_diffrn_reflns_limit_l_max 22
_diffrn_reflns_limit_l_min -31
_diffrn_reflns_number 12442
_diffrn_reflns_theta_full 24.99
_diffrn_reflns_theta_max 24.99
_diffrn_reflns_theta_min 1.33
_exptl_absorpt_coefficient_mu 0.362
_exptl_absorpt_correction_T_max 0.9647
_exptl_absorpt_correction_T_min 0.9647
_exptl_absorpt_correction_type multi-scan
_exptl_absorpt_process_details saddabs
_exptl_crystal_colour colorless
_exptl_crystal_density_diffrn 0.756
_exptl_crystal_density_method 'not measured'
_exptl_crystal_description block
_exptl_crystal_F_000 4192
_exptl_crystal_size_max 0.10
_exptl_crystal_size_mid 0.10
_exptl_crystal_size_min 0.10
_platon_squeeze_details
;
;
_refine_diff_density_max 0.554
_refine_diff_density_min -0.658
_refine_diff_density_rms 0.088
_refine_ls_extinction_method none
_refine_ls_goodness_of_fit_ref 1.051
_refine_ls_hydrogen_treatment constr
_refine_ls_matrix_type full
_refine_ls_number_parameters 46
_refine_ls_number_reflns 1491
_refine_ls_number_restraints 6
_refine_ls_restrained_S_all 1.076
_refine_ls_R_factor_all 0.0794
_refine_ls_R_factor_gt 0.0567
_refine_ls_shift/su_max 0.000
_refine_ls_shift/su_mean 0.000
_refine_ls_structure_factor_coef Fsqd
_refine_ls_weighting_details 'calc w=1/[\s^2^(Fo^2^)+(0.1000P)^2^+0.0933P] where P=(Fo^2^+2Fc^2^)/3'
_refine_ls_weighting_scheme calc
_refine_ls_wR_factor_gt 0.1585
_refine_ls_wR_factor_ref 0.1662
_reflns_number_gt 1102
_reflns_number_total 1491
_reflns_threshold_expression >2sigma(I)
_cod_data_source_file c3cc48275h.txt
_cod_data_source_block 08-1
_cod_original_sg_symbol_H-M Fm-3
_cod_database_code 7112002

loop_
_symmetry_equiv_pos_as_xyz
'x, y, z'
'-x, -y, z'
'-x, y, -z'
'x, -y, -z'
'z, x, y'
'z, -x, -y'
'-z, -x, y'
'-z, x, -y'
'y, z, x'
'-y, z, -x'
'y, -z, -x'
'-y, -z, x'
'x, y+1/2, z+1/2'
'-x, -y+1/2, z+1/2'
'-x, y+1/2, -z+1/2'
'x, -y+1/2, -z+1/2'
'z, x+1/2, y+1/2'
'z, -x+1/2, -y+1/2'
'-z, -x+1/2, y+1/2'
'-z, x+1/2, -y+1/2'
'y, z+1/2, x+1/2'
'-y, z+1/2, -x+1/2'
'y, -z+1/2, -x+1/2'
'-y, -z+1/2, x+1/2'
'x+1/2, y, z+1/2'
'-x+1/2, -y, z+1/2'
'-x+1/2, y, -z+1/2'
'x+1/2, -y, -z+1/2'
'z+1/2, x, y+1/2'
'z+1/2, -x, -y+1/2'
'-z+1/2, -x, y+1/2'
'-z+1/2, x, -y+1/2'
'y+1/2, z, x+1/2'
'-y+1/2, z, -x+1/2'
'y+1/2, -z, -x+1/2'
'-y+1/2, -z, x+1/2'
'x+1/2, y+1/2, z'
'-x+1/2, -y+1/2, z'
'-x+1/2, y+1/2, -z'
'x+1/2, -y+1/2, -z'
'z+1/2, x+1/2, y'
'z+1/2, -x+1/2, -y'
'-z+1/2, -x+1/2, y'
'-z+1/2, x+1/2, -y'
'y+1/2, z+1/2, x'
'-y+1/2, z+1/2, -x'
'y+1/2, -z+1/2, -x'
'-y+1/2, -z+1/2, x'
'-x, -y, -z'
'x, y, -z'
'x, -y, z'
'-x, y, z'
'-z, -x, -y'
'-z, x, y'
'z, x, -y'
'z, -x, y'
'-y, -z, -x'
'y, -z, x'
'-y, z, x'
'y, z, -x'
'-x, -y+1/2, -z+1/2'
'x, y+1/2, -z+1/2'
'x, -y+1/2, z+1/2'
'-x, y+1/2, z+1/2'
'-z, -x+1/2, -y+1/2'
'-z, x+1/2, y+1/2'
'z, x+1/2, -y+1/2'
'z, -x+1/2, y+1/2'
'-y, -z+1/2, -x+1/2'
'y, -z+1/2, x+1/2'
'-y, z+1/2, x+1/2'
'y, z+1/2, -x+1/2'
'-x+1/2, -y, -z+1/2'
'x+1/2, y, -z+1/2'
'x+1/2, -y, z+1/2'
'-x+1/2, y, z+1/2'
'-z+1/2, -x, -y+1/2'
'-z+1/2, x, y+1/2'
'z+1/2, x, -y+1/2'
'z+1/2, -x, y+1/2'
'-y+1/2, -z, -x+1/2'
'y+1/2, -z, x+1/2'
'-y+1/2, z, x+1/2'
'y+1/2, z, -x+1/2'
'-x+1/2, -y+1/2, -z'
'x+1/2, y+1/2, -z'
'x+1/2, -y+1/2, z'
'-x+1/2, y+1/2, z'
'-z+1/2, -x+1/2, -y'
'-z+1/2, x+1/2, y'
'z+1/2, x+1/2, -y'
'z+1/2, -x+1/2, y'
'-y+1/2, -z+1/2, -x'
'y+1/2, -z+1/2, x'
'-y+1/2, z+1/2, x'
'y+1/2, z+1/2, -x'

loop_
_atom_site_label
_atom_site_type_symbol
_atom_site_fract_x
_atom_site_fract_y
_atom_site_fract_z
_atom_site_U_iso_or_equiv
_atom_site_adp_type
_atom_site_occupancy
_atom_site_symmetry_multiplicity
_atom_site_calc_flag
_atom_site_refinement_flags
Zr1 Zr 0.09341(3) 1.0000 0.5000 0.0234(3) Uani 1 4 d S
O1 O 0.04630(18) 1.04630(18) 0.45370(18) 0.070(2) Uani 1 3 d S
O2 O 0.1372(2) 0.9299(2) 0.5000 0.0720(18) Uani 1 2 d S
O3 O 0.1367(2) 1.0000 0.4292(2) 0.0746(19) Uani 1 2 d S
C1 C 0.1191(4) 0.8830(5) 0.5000 0.105(4) Uani 1 2 d S
C2 C 0.1577(5) 0.8412(5) 0.5000 0.161(3) Uani 1 2 d S
N1 N 0.2456(5) 0.8197(5) 0.5000 0.160(5) Uani 1 2 d SU
C6 C 0.2093(5) 0.8571(5) 0.5000 0.161(3) Uani 1 2 d S
H6 H 0.2180 0.8910 0.5000 0.194 Uiso 1 2 calc SR
C3 C 0.1439(5) 0.7916(5) 0.5000 0.161(3) Uani 1 2 d S
H3 H 0.1100 0.7827 0.5000 0.194 Uiso 1 2 calc SR
C4 C 0.1805(4) 0.7548(5) 0.5000 0.161(3) Uani 1 2 d S
H4 H 0.1715 0.7210 0.5000 0.194 Uiso 1 2 calc SR
C5 C 0.2295(4) 0.7684(5) 0.5000 0.161(3) Uani 1 2 d S

loop_
_atom_site_aniso_label
_atom_site_aniso_U_11
_atom_site_aniso_U_22
_atom_site_aniso_U_33
_atom_site_aniso_U_23
_atom_site_aniso_U_13
_atom_site_aniso_U_12
Zr1 0.0121(5) 0.0295(5) 0.0287(5) 0.000 0.000 0.000
O1 0.070(2) 0.070(2) 0.070(2) -0.043(3) -0.043(3) 0.043(3)
O2 0.066(4) 0.062(4) 0.088(5) 0.000 0.000 0.040(3)
O3 0.063(4) 0.086(4) 0.075(4) 0.000 0.050(3) 0.000
C1 0.085(9) 0.128(11) 0.104(9) 0.000 0.000 0.079(9)
C2 0.073(4) 0.075(4) 0.336(9) 0.000 0.000 0.036(3)
N1 0.134(7) 0.124(7) 0.221(9) 0.000 0.000 0.045(6)
C6 0.073(4) 0.075(4) 0.336(9) 0.000 0.000 0.036(3)
C3 0.073(4) 0.075(4) 0.336(9) 0.000 0.000 0.036(3)
C4 0.073(4) 0.075(4) 0.336(9) 0.000 0.000 0.036(3)
C5 0.073(4) 0.075(4) 0.336(9) 0.000 0.000 0.036(3)

loop_
_atom_type_symbol
_atom_type_description
_atom_type_scat_dispersion_real
_atom_type_scat_dispersion_imag
_atom_type_scat_source
C C 0.0033 0.0016 'International Tables Vol C Tables 4.2.6.8 and 6.1.1.4'
H H 0.0000 0.0000 'International Tables Vol C Tables 4.2.6.8 and 6.1.1.4'
N N 0.0061 0.0033 'International Tables Vol C Tables 4.2.6.8 and 6.1.1.4'
O O 0.0106 0.0060 'International Tables Vol C Tables 4.2.6.8 and 6.1.1.4'
Zr Zr -2.9673 0.5597 'International Tables Vol C Tables 4.2.6.8 and 6.1.1.4'

loop_
_geom_angle_atom_site_label_1
_geom_angle_atom_site_label_2
_geom_angle_atom_site_label_3
_geom_angle
_geom_angle_site_symmetry_1
_geom_angle_site_symmetry_3
O1 Zr1 O1 70.1(2) 51_575 4_576
O1 Zr1 O1 108.5(4) 51_575 50_556
O1 Zr1 O1 70.1(2) 4_576 50_556
O1 Zr1 O1 70.1(2) 51_575 .
O1 Zr1 O1 108.5(4) 4_576 .
O1 Zr1 O1 70.1(2) 50_556 .
O1 Zr1 O2 142.77(6) 51_575 51_575
O1 Zr1 O2 142.77(6) 4_576 51_575
O1 Zr1 O2 79.8(2) 50_556 51_575
O1 Zr1 O2 79.8(2) . 51_575
O1 Zr1 O2 79.8(2) 51_575 .
O1 Zr1 O2 79.8(2) 4_576 .
O1 Zr1 O2 142.77(6) 50_556 .
O1 Zr1 O2 142.77(6) . .
O2 Zr1 O2 116.0(4) 51_575 .
O1 Zr1 O3 142.60(6) 51_575 50_556
O1 Zr1 O3 79.4(2) 4_576 50_556
O1 Zr1 O3 79.4(2) 50_556 50_556
O1 Zr1 O3 142.60(6) . 50_556
O2 Zr1 O3 73.95(12) 51_575 50_556
O2 Zr1 O3 73.95(12) . 50_556
O1 Zr1 O3 79.4(2) 51_575 .
O1 Zr1 O3 142.60(6) 4_576 .
O1 Zr1 O3 142.60(6) 50_556 .
O1 Zr1 O3 79.4(2) . .
O2 Zr1 O3 73.95(12) 51_575 .
O2 Zr1 O3 73.95(12) . .
O3 Zr1 O3 117.1(4) 50_556 .
O1 Zr1 Zr1 35.03(10) 51_575 77_566
O1 Zr1 Zr1 35.03(10) 4_576 77_566
O1 Zr1 Zr1 89.59(18) 50_556 77_566
O1 Zr1 Zr1 89.59(18) . 77_566
O2 Zr1 Zr1 166.98(18) 51_575 77_566
O2 Zr1 Zr1 76.98(18) . 77_566
O3 Zr1 Zr1 111.66(12) 50_556 77_566
O3 Zr1 Zr1 111.66(12) . 77_566
O1 Zr1 Zr1 35.03(10) 51_575 69_665
O1 Zr1 Zr1 89.59(18) 4_576 69_665
O1 Zr1 Zr1 89.59(18) 50_556 69_665
O1 Zr1 Zr1 35.03(10) . 69_665
O2 Zr1 Zr1 111.99(12) 51_575 69_665
O2 Zr1 Zr1 111.99(12) . 69_665
O3 Zr1 Zr1 166.47(18) 50_556 69_665
O3 Zr1 Zr1 76.47(18) . 69_665
Zr1 Zr1 Zr1 60.0 77_566 69_665
O1 Zr1 Zr1 89.59(18) 51_575 21_455
O1 Zr1 Zr1 35.03(10) 4_576 21_455
O1 Zr1 Zr1 35.03(10) 50_556 21_455
O1 Zr1 Zr1 89.59(18) . 21_455
O2 Zr1 Zr1 111.99(12) 51_575 21_455
O2 Zr1 Zr1 111.99(12) . 21_455
O3 Zr1 Zr1 76.47(18) 50_556 21_455
O3 Zr1 Zr1 166.47(18) . 21_455
Zr1 Zr1 Zr1 60.0 77_566 21_455
Zr1 Zr1 Zr1 90.0 69_665 21_455
O1 Zr1 Zr1 89.59(18) 51_575 29_464
O1 Zr1 Zr1 89.59(18) 4_576 29_464
O1 Zr1 Zr1 35.03(10) 50_556 29_464
O1 Zr1 Zr1 35.03(10) . 29_464
O2 Zr1 Zr1 76.98(18) 51_575 29_464
O2 Zr1 Zr1 166.98(18) . 29_464
O3 Zr1 Zr1 111.66(12) 50_556 29_464
O3 Zr1 Zr1 111.66(12) . 29_464
Zr1 Zr1 Zr1 90.0 77_566 29_464
Zr1 Zr1 Zr1 60.0 69_665 29_464
Zr1 Zr1 Zr1 60.0 21_455 29_464
Zr1 O1 Zr1 109.9(2) 69_665 29_464
Zr1 O1 Zr1 109.9(2) 69_665 .
Zr1 O1 Zr1 109.9(2) 29_464 .
C1 O2 Zr1 126.9(6) . .
C1 O3 Zr1 126.3(6) 69_665 .
O2 C1 O3 133.3(8) . 77_566
O2 C1 C2 116.1(10) . .
O3 C1 C2 110.5(11) 77_566 .
C3 C2 C6 122.6(11) . .
C3 C2 C1 121.7(12) . .
C6 C2 C1 115.7(11) . .
C6 N1 C5 118.4(12) . .
N1 C6 C2 117.1(12) . .
C2 C3 C4 119.5(12) . .
C5 C4 C3 119.5(13) . .
C4 C5 N1 122.8(11) . .
C4 C5 C5 122.7(16) . 85_566
N1 C5 C5 114.5(15) . 85_566

loop_
_geom_bond_atom_site_label_1
_geom_bond_atom_site_label_2
_geom_bond_distance
_geom_bond_site_symmetry_2
Zr1 O1 2.141(3) 51_575
Zr1 O1 2.141(3) 4_576
Zr1 O1 2.141(3) 50_556
Zr1 O1 2.141(3) .
Zr1 O2 2.193(5) 51_575
Zr1 O2 2.193(5) .
Zr1 O3 2.203(5) 50_556
Zr1 O3 2.203(5) .
Zr1 Zr1 3.5069(10) 77_566
Zr1 Zr1 3.5069(10) 69_665
Zr1 Zr1 3.5069(10) 21_455
Zr1 Zr1 3.5069(10) 29_464
O1 Zr1 2.141(3) 69_665
O1 Zr1 2.141(3) 29_464
O2 C1 1.335(14) .
O3 C1 1.384(14) 69_665
C1 O3 1.384(14) 77_566
C1 C2 1.510(14) .
C2 C3 1.368(17) .
C2 C6 1.433(18) .
N1 C6 1.384(14) .
N1 C5 1.428(16) .
C3 C4 1.377(14) .
C4 C5 1.350(16) .
C5 C5 1.46(2) 85_566

loop_
_platon_squeeze_void_nr
_platon_squeeze_void_average_x
_platon_squeeze_void_average_y
_platon_squeeze_void_average_z
_platon_squeeze_void_volume
_platon_squeeze_void_count_electrons
_platon_squeeze_void_content
1 -0.003 -0.006 -0.004 12789 3714 ' '
